data_7116158
loop_
_publ_author_name
'Yong Luo'
'Xiaolin Pan'
'Chen Chen'
'Liangqing Yao'
'Jie Wu'

_publ_section_title
;
 An unexpected reaction of 2-alkynylaryldiazonium tetrafluoroborate with
 sulfur dioxide
;
_journal_name_full Chem.Commun.
_journal_page_first 180
_journal_paper_doi 10.1039/C4cc07938H
_journal_volume 51
_journal_year 2015
_chemical_formula_sum 'C15 H12 O2 S'
_chemical_formula_weight 256.31
_chemical_name_systematic
; 
 ? 
;
_space_group_crystal_system orthorhombic
_space_group_IT_number 61
_space_group_name_Hall '-P 2ac 2ab'
_space_group_name_H-M_alt 'P b c a'
_symmetry_space_group_name_Hall '-P 2ac 2ab'
_symmetry_space_group_name_H-M 'P b c a'
_atom_sites_solution_hydrogens geom
_audit_creation_method SHELXL-2013
_cell_angle_alpha 90
_cell_angle_beta 90
_cell_angle_gamma 90
_cell_formula_units_Z 8
_cell_length_a 7.867(4)
_cell_length_b 13.181(6)
_cell_length_c 23.940(11)
_cell_measurement_reflns_used 2645
_cell_measurement_temperature 293(2)
_cell_measurement_theta_max 25.39
_cell_measurement_theta_min 3.09
_cell_volume 2482(2)
_computing_cell_refinement 'Bruker SAINT'
_computing_data_collection 'Bruker APEX2'
_computing_data_reduction 'Bruker SAINT'
_computing_molecular_graphics 'Bruker SHELXTL'
_computing_publication_material 'Bruker SHELXTL'
_computing_structure_refinement 'SHELXL-2013 (Sheldrick, 2013)'
_computing_structure_solution 'SHELXS-97 (Sheldrick, 2008)'
_diffrn_ambient_temperature 293(2)
_diffrn_measured_fraction_theta_full 0.999
_diffrn_measured_fraction_theta_max 0.987
_diffrn_measurement_device_type 'Bruker APEX-II CCD'
_diffrn_measurement_method '\f and \w scans'
_diffrn_radiation_type MoK\a
_diffrn_radiation_wavelength 0.71073
_diffrn_reflns_av_R_equivalents 0.0593
_diffrn_reflns_av_unetI/netI 0.0506
_diffrn_reflns_Laue_measured_fraction_full 0.999
_diffrn_reflns_Laue_measured_fraction_max 0.987
_diffrn_reflns_limit_h_max 9
_diffrn_reflns_limit_h_min -10
_diffrn_reflns_limit_k_max 16
_diffrn_reflns_limit_k_min -16
_diffrn_reflns_limit_l_max 17
_diffrn_reflns_limit_l_min -30
_diffrn_reflns_number 12374
_diffrn_reflns_point_group_measured_fraction_full 0.999
_diffrn_reflns_point_group_measured_fraction_max 0.987
_diffrn_reflns_theta_full 25.242
_diffrn_reflns_theta_max 26.998
_diffrn_reflns_theta_min 1.701
_exptl_absorpt_coefficient_mu 0.250
_exptl_absorpt_correction_T_max 0.746
_exptl_absorpt_correction_T_min 0.529
_exptl_absorpt_correction_type multi-scan
_exptl_absorpt_process_details sadabs
_exptl_crystal_colour colourless
_exptl_crystal_density_diffrn 1.371
_exptl_crystal_description prism
_exptl_crystal_F_000 1072
_exptl_crystal_size_max 0.300
_exptl_crystal_size_mid 0.150
_exptl_crystal_size_min 0.120
_refine_diff_density_max 0.558
_refine_diff_density_min -0.239
_refine_diff_density_rms 0.060
_refine_ls_extinction_method none
_refine_ls_goodness_of_fit_ref 1.031
_refine_ls_hydrogen_treatment constr
_refine_ls_matrix_type full
_refine_ls_number_parameters 164
_refine_ls_number_reflns 2672
_refine_ls_number_restraints 0
_refine_ls_restrained_S_all 1.031
_refine_ls_R_factor_all 0.0842
_refine_ls_R_factor_gt 0.0579
_refine_ls_shift/su_max 0.002
_refine_ls_shift/su_mean 0.000
_refine_ls_structure_factor_coef Fsqd
_refine_ls_weighting_details
; 
 w=1/[\s^2^(Fo^2^)+(0.0899P)^2^+0.9656P] 
 where P=(Fo^2^+2Fc^2^)/3 
;
_refine_ls_weighting_scheme calc
_refine_ls_wR_factor_gt 0.1537
_refine_ls_wR_factor_ref 0.1674
_reflns_Friedel_coverage 0.000
_reflns_number_gt 1872
_reflns_number_total 2672
_reflns_threshold_expression 'I > 2\s(I)'
_cod_data_source_file c4cc07938h2.cif
_cod_data_source_block a40616a
_cod_original_cell_volume 2482.6(19)
_cod_database_code 7116158
_shelx_space_group_comment
; 
The symmetry employed for this shelxl refinement is uniquely defined 
by the following loop, which should always be used as a source of 
symmetry information in preference to the above space-group names. 
They are only intended as comments. 
;
_shelx_estimated_absorpt_t_min 0.929
_shelx_estimated_absorpt_t_max 0.971
_shelxl_version_number 2013-2

loop_
_space_group_symop_operation_xyz
'x, y, z'
'-x+1/2, -y, z+1/2'
'-x, y+1/2, -z+1/2'
'x+1/2, -y+1/2, -z'
'-x, -y, -z'
'x-1/2, y, -z-1/2'
'x, -y-1/2, z-1/2'
'-x-1/2, y-1/2, z'

loop_
_atom_site_label
_atom_site_type_symbol
_atom_site_fract_x
_atom_site_fract_y
_atom_site_fract_z
_atom_site_U_iso_or_equiv
_atom_site_adp_type
_atom_site_occupancy
_atom_site_site_symmetry_order
_atom_site_calc_flag
_atom_site_refinement_flags_posn
_atom_site_refinement_flags_adp
S1 S 0.15932(9) 0.27542(5) 0.16268(3) 0.0442(3) Uani 1 1 d . .
O1 O 0.3231(3) 0.23155(16) 0.15203(8) 0.0610(6) Uani 1 1 d . .
O2 O 0.0155(3) 0.20839(15) 0.16020(8) 0.0633(6) Uani 1 1 d . .
C1 C 0.1564(3) 0.3457(2) 0.22562(10) 0.0426(6) Uani 1 1 d . .
C2 C 0.1743(4) 0.3110(2) 0.27940(11) 0.0556(8) Uani 1 1 d . .
H2 H 0.1935 0.2427 0.2867 0.067 Uiso 1 1 calc R U
C3 C 0.1627(4) 0.3813(2) 0.32253(13) 0.0607(9) Uani 1 1 d . .
H3 H 0.1755 0.3602 0.3594 0.073 Uiso 1 1 calc R U
C4 C 0.1322(4) 0.4825(2) 0.31096(12) 0.0595(8) Uani 1 1 d . .
H4 H 0.1236 0.5284 0.3403 0.071 Uiso 1 1 calc R U
C5 C 0.1141(4) 0.5170(2) 0.25670(12) 0.0547(7) Uani 1 1 d . .
H5 H 0.0936 0.5852 0.2495 0.066 Uiso 1 1 calc R U
C6 C 0.1272(4) 0.44755(19) 0.21302(10) 0.0435(6) Uani 1 1 d . .
C7 C 0.1142(4) 0.4667(2) 0.15309(11) 0.0483(7) Uani 1 1 d . .
H7 H 0.0971 0.5316 0.1389 0.058 Uiso 1 1 calc R U
C8 C 0.1282(3) 0.38581(18) 0.11965(10) 0.0399(6) Uani 1 1 d . .
C9 C 0.1276(3) 0.37565(18) 0.05822(10) 0.0401(6) Uani 1 1 d . .
C10 C 0.2144(3) 0.44528(19) 0.02384(10) 0.0417(6) Uani 1 1 d . .
C11 C 0.2084(4) 0.4293(2) -0.03344(11) 0.0527(7) Uani 1 1 d . .
H11 H 0.2640 0.4749 -0.0568 0.063 Uiso 1 1 calc R U
C12 C 0.1230(4) 0.3484(2) -0.05717(12) 0.0570(8) Uani 1 1 d . .
H12 H 0.1226 0.3398 -0.0957 0.068 Uiso 1 1 calc R U
C13 C 0.0389(4) 0.2810(2) -0.02356(13) 0.0610(8) Uani 1 1 d . .
H13 H -0.0199 0.2269 -0.0393 0.073 Uiso 1 1 calc R U
C14 C 0.0414(4) 0.2935(2) 0.03361(12) 0.0519(7) Uani 1 1 d . .
H14 H -0.0147 0.2470 0.0562 0.062 Uiso 1 1 calc R U
C15 C 0.3143(4) 0.5334(2) 0.04672(13) 0.0581(8) Uani 1 1 d . .
H15A H 0.2378 0.5871 0.0567 0.087 Uiso 1 1 calc R U
H15B H 0.3924 0.5572 0.0188 0.087 Uiso 1 1 calc R U
H15C H 0.3763 0.5120 0.0792 0.087 Uiso 1 1 calc R U

loop_
_atom_site_aniso_label
_atom_site_aniso_U_11
_atom_site_aniso_U_22
_atom_site_aniso_U_33
_atom_site_aniso_U_23
_atom_site_aniso_U_13
_atom_site_aniso_U_12
S1 0.0587(5) 0.0251(3) 0.0488(4) 0.0001(2) 0.0054(3) 0.0024(3)
O1 0.0695(15) 0.0487(12) 0.0649(13) -0.0045(9) 0.0042(10) 0.0231(11)
O2 0.0842(17) 0.0368(11) 0.0690(14) -0.0008(8) 0.0106(11) -0.0214(10)
C1 0.0455(16) 0.0315(13) 0.0506(15) -0.0028(10) 0.0040(11) 0.0036(11)
C2 0.072(2) 0.0413(15) 0.0534(17) 0.0030(12) 0.0030(14) 0.0078(14)
C3 0.077(2) 0.0572(19) 0.0478(16) 0.0011(13) 0.0025(14) 0.0054(16)
C4 0.072(2) 0.0516(18) 0.0549(18) -0.0126(14) 0.0019(14) 0.0017(15)
C5 0.067(2) 0.0359(14) 0.0612(18) -0.0089(12) 0.0024(14) 0.0054(14)
C6 0.0489(16) 0.0334(13) 0.0481(15) -0.0022(10) 0.0031(11) 0.0032(11)
C7 0.0584(17) 0.0280(13) 0.0583(17) 0.0022(11) -0.0003(13) 0.0034(13)
C8 0.0424(14) 0.0282(12) 0.0493(15) 0.0029(10) 0.0006(11) 0.0015(11)
C9 0.0415(14) 0.0291(12) 0.0498(15) 0.0006(10) -0.0037(11) 0.0039(11)
C10 0.0401(14) 0.0329(13) 0.0521(15) 0.0026(11) 0.0011(11) 0.0034(11)
C11 0.0553(17) 0.0491(17) 0.0537(17) 0.0080(13) 0.0029(13) 0.0059(14)
C12 0.0628(19) 0.0608(19) 0.0475(16) -0.0013(14) -0.0121(13) 0.0061(16)
C13 0.069(2) 0.0492(18) 0.065(2) -0.0053(14) -0.0207(16) -0.0057(15)
C14 0.0568(18) 0.0396(15) 0.0594(18) 0.0025(12) -0.0086(14) -0.0064(13)
C15 0.064(2) 0.0422(16) 0.0680(19) -0.0057(13) 0.0126(14) -0.0135(14)

loop_
_atom_type_symbol
_atom_type_description
_atom_type_scat_dispersion_real
_atom_type_scat_dispersion_imag
_atom_type_scat_source
C C 0.0033 0.0016 'International Tables Vol C Tables 4.2.6.8 and 6.1.1.4'
H H 0.0000 0.0000 'International Tables Vol C Tables 4.2.6.8 and 6.1.1.4'
O O 0.0106 0.0060 'International Tables Vol C Tables 4.2.6.8 and 6.1.1.4'
S S 0.1246 0.1234 'International Tables Vol C Tables 4.2.6.8 and 6.1.1.4'

loop_
_geom_angle_atom_site_label_1
_geom_angle_atom_site_label_2
_geom_angle_atom_site_label_3
_geom_angle
O1 S1 O2 116.86(14)
O1 S1 C1 111.96(12)
O2 S1 C1 110.31(12)
O1 S1 C8 110.27(12)
O2 S1 C8 111.50(13)
C1 S1 C8 93.57(12)
C2 C1 C6 122.7(2)
C2 C1 S1 128.5(2)
C6 C1 S1 108.78(18)
C1 C2 C3 117.8(3)
C4 C3 C2 120.4(3)
C3 C4 C5 121.5(3)
C4 C5 C6 118.8(3)
C5 C6 C1 118.8(2)
C5 C6 C7 128.2(2)
C1 C6 C7 113.0(2)
C8 C7 C6 116.4(2)
C7 C8 C9 131.9(2)
C7 C8 S1 108.25(19)
C9 C8 S1 119.81(17)
C14 C9 C10 119.3(2)
C14 C9 C8 119.2(2)
C10 C9 C8 121.4(2)
C11 C10 C9 117.5(2)
C11 C10 C15 119.6(2)
C9 C10 C15 122.9(2)
C12 C11 C10 122.7(3)
C13 C12 C11 119.6(3)
C12 C13 C14 120.0(3)
C13 C14 C9 121.0(3)

loop_
_geom_bond_atom_site_label_1
_geom_bond_atom_site_label_2
_geom_bond_distance
S1 O1 1.435(2)
S1 O2 1.437(2)
S1 C1 1.769(3)
S1 C8 1.799(3)
C1 C2 1.374(4)
C1 C6 1.395(4)
C2 C3 1.390(4)
C3 C4 1.383(4)
C4 C5 1.384(4)
C5 C6 1.393(4)
C6 C7 1.460(4)
C7 C8 1.338(3)
C8 C9 1.477(4)
C9 C14 1.406(4)
C9 C10 1.409(3)
C10 C11 1.388(4)
C10 C15 1.505(4)
C11 C12 1.383(4)
C12 C13 1.368(4)
C13 C14 1.379(4)

loop_
_geom_torsion_atom_site_label_1
_geom_torsion_atom_site_label_2
_geom_torsion_atom_site_label_3
_geom_torsion_atom_site_label_4
_geom_torsion
O1 S1 C1 C2 -66.2(3)
O2 S1 C1 C2 65.7(3)
C8 S1 C1 C2 -179.8(3)
O1 S1 C1 C6 115.4(2)
O2 S1 C1 C6 -112.6(2)
C8 S1 C1 C6 1.9(2)
C6 C1 C2 C3 -0.1(4)
S1 C1 C2 C3 -178.2(2)
C1 C2 C3 C4 0.7(5)
C2 C3 C4 C5 -0.7(5)
C3 C4 C5 C6 0.0(5)
C4 C5 C6 C1 0.6(4)
C4 C5 C6 C7 -179.4(3)
C2 C1 C6 C5 -0.5(4)
S1 C1 C6 C5 177.9(2)
C2 C1 C6 C7 179.4(3)
S1 C1 C6 C7 -2.1(3)
C5 C6 C7 C8 -178.7(3)
C1 C6 C7 C8 1.3(4)
C6 C7 C8 C9 -177.7(3)
C6 C7 C8 S1 0.2(3)
O1 S1 C8 C7 -116.2(2)
O2 S1 C8 C7 112.3(2)
C1 S1 C8 C7 -1.2(2)
O1 S1 C8 C9 62.0(2)
O2 S1 C8 C9 -69.6(2)
C1 S1 C8 C9 177.0(2)
C7 C8 C9 C14 -140.1(3)
S1 C8 C9 C14 42.3(3)
C7 C8 C9 C10 41.3(4)
S1 C8 C9 C10 -136.3(2)
C14 C9 C10 C11 0.7(4)
C8 C9 C10 C11 179.4(2)
C14 C9 C10 C15 -178.1(3)
C8 C9 C10 C15 0.6(4)
C9 C10 C11 C12 -0.6(4)
C15 C10 C11 C12 178.2(3)
C10 C11 C12 C13 0.6(5)
C11 C12 C13 C14 -0.7(5)
C12 C13 C14 C9 0.8(5)
C10 C9 C14 C13 -0.8(4)
C8 C9 C14 C13 -179.5(3)
